data_7216828
loop_
_publ_author_name
'Kojima, Tatsuhiro'
'Yamada, Tomofumi'
'Yakiyama, Yumi'
'Ishikawa, Eri'
'Morita, Yasushi'
'Ebihara, Masahiro'
'Kawano, Masaki'

_publ_section_title
;
 The diversity of Zn(ii) coordination networks composed of
 multi-interactive ligand TPHAP&#x2212;via weak intermolecular interaction
;
_journal_issue 28
_journal_name_full CrystEngComm
_journal_page_first 6335
_journal_paper_doi 10.1039/c3ce42382d
_journal_volume 16
_journal_year 2014
_chemical_formula_moiety '(Zn 2+), 2(C22 H12 N9 1-), 3(Zn1 I2), 6(C1 H3 O1 H), 5(C3 H7 N1 O1) '
_chemical_formula_sum 'C65 H83 I6 N23 O11 Zn4'
_chemical_formula_weight 2385.42
_chemical_name_systematic
; 
 ? 
;
_space_group_IT_number 14
_symmetry_cell_setting monoclinic
_symmetry_space_group_name_Hall '-P 2yn'
_symmetry_space_group_name_H-M 'P 1 21/n 1'
_atom_sites_solution_hydrogens geom
_atom_sites_solution_primary direct
_atom_sites_solution_secondary difmap
_audit_creation_method SHELXL-97
_cell_angle_alpha 90.00
_cell_angle_beta 110.4115(3)
_cell_angle_gamma 90.00
_cell_formula_units_Z 4
_cell_length_a 23.1344(2)
_cell_length_b 14.7104(1)
_cell_length_c 26.8906(3)
_cell_measurement_reflns_used 139862
_cell_measurement_temperature 100(2)
_cell_measurement_theta_max 29.63
_cell_measurement_theta_min 1.69
_cell_volume 8576.72(14)
_computing_cell_refinement HKL3000
_computing_data_collection 'PAL ADSC Quantum-210 ADX Program'
_computing_data_reduction HKL3000
_computing_molecular_graphics 'Diamond 3'
_computing_publication_material WinGX
_computing_structure_refinement 'SHELXL-97 (Sheldrick, 1997)'
_computing_structure_solution 'SHELXS-97 (Sheldrick, 1990)'
_diffrn_ambient_temperature 100(2)
_diffrn_measured_fraction_theta_full 0.955
_diffrn_measured_fraction_theta_max 0.928
_diffrn_measurement_device_type 'ADSC Q210 CCD area detector'
_diffrn_measurement_method 'omega scan'
_diffrn_radiation_monochromator 'Si(111) double crystal monochromator'
_diffrn_radiation_source 'PLSII 2D bending magnet'
_diffrn_radiation_type synchrotron
_diffrn_radiation_wavelength 0.75002
_diffrn_reflns_av_R_equivalents 0.0571
_diffrn_reflns_av_sigmaI/netI 0.0321
_diffrn_reflns_limit_h_max 30
_diffrn_reflns_limit_h_min -30
_diffrn_reflns_limit_k_max 17
_diffrn_reflns_limit_k_min -17
_diffrn_reflns_limit_l_max 35
_diffrn_reflns_limit_l_min -35
_diffrn_reflns_number 139862
_diffrn_reflns_theta_full 26.75
_diffrn_reflns_theta_max 29.63
_diffrn_reflns_theta_min 1.71
_exptl_absorpt_coefficient_mu 3.663
_exptl_absorpt_correction_T_max 0.7836
_exptl_absorpt_correction_T_min 0.4062
_exptl_absorpt_correction_type multi-scan
_exptl_absorpt_process_details 'PLATON MULABS'
_exptl_crystal_colour Colorless
_exptl_crystal_density_diffrn 1.847
_exptl_crystal_density_method 'not measured'
_exptl_crystal_description Block
_exptl_crystal_F_000 4640
_exptl_crystal_size_max 0.30
_exptl_crystal_size_mid 0.07
_exptl_crystal_size_min 0.07
_refine_diff_density_max 1.363
_refine_diff_density_min -2.622
_refine_diff_density_rms 0.222
_refine_ls_extinction_method none
_refine_ls_goodness_of_fit_ref 1.051
_refine_ls_hydrogen_treatment mixed
_refine_ls_matrix_type full
_refine_ls_number_parameters 988
_refine_ls_number_reflns 19128
_refine_ls_number_restraints 65
_refine_ls_restrained_S_all 1.055
_refine_ls_R_factor_all 0.0831
_refine_ls_R_factor_gt 0.0663
_refine_ls_shift/su_max 0.001
_refine_ls_shift/su_mean 0.000
_refine_ls_structure_factor_coef Fsqd
_refine_ls_weighting_details 'calc w=1/[\s^2^(Fo^2^)+(0.1233P)^2^+18.7365P] where P=(Fo^2^+2Fc^2^)/3'
_refine_ls_weighting_scheme calc
_refine_ls_wR_factor_gt 0.1760
_refine_ls_wR_factor_ref 0.1878
_reflns_number_gt 14665
_reflns_number_total 19128
_reflns_threshold_expression >2\s(I)
_cod_data_source_file c3ce42382d.txt
_cod_data_source_block 7
_cod_depositor_comments
;
The following automatic conversions were performed:

'_symmetry_cell_setting' value 'Monoclinic' changed to 'monoclinic'
according to
/usr/data/users/saulius/crontab/automatic-downloads/rss-feeds/RSC/lib/dictionaries/cif_core.dic
dictionary named 'cif_core.dic' version 2.4.2 from 2011-04-26.

Automatic conversion script
Id: cif_fix_values 2281 2013-09-26 08:29:07Z andrius 
;
_cod_original_cell_volume 8576.74(13)
_cod_original_sg_symbol_H-M P21/n
_cod_database_code 7216828

loop_
_symmetry_equiv_pos_as_xyz
'x, y, z'
'-x+1/2, y+1/2, -z+1/2'
'-x, -y, -z'
'x-1/2, -y-1/2, z-1/2'

loop_
_atom_site_label
_atom_site_type_symbol
_atom_site_fract_x
_atom_site_fract_y
_atom_site_fract_z
_atom_site_U_iso_or_equiv
_atom_site_adp_type
_atom_site_occupancy
_atom_site_symmetry_multiplicity
_atom_site_calc_flag
_atom_site_refinement_flags
Zn1 Zn 0.10390(3) 0.05486(5) 0.36139(3) 0.03394(17) Uani 1 1 d .
I1 I 0.033522(19) 0.13060(3) 0.405769(16) 0.04106(12) Uani 1 1 d .
I2 I 0.10000(3) -0.11875(4) 0.35558(2) 0.05242(14) Uani 1 1 d .
N1 N 0.1937(2) 0.0907(4) 0.40082(19) 0.0339(11) Uani 1 1 d .
C1 C 0.2101(3) 0.1438(5) 0.4442(2) 0.0359(13) Uani 1 1 d .
H1 H 0.1787 0.1682 0.4555 0.043 Uiso 1 1 calc R
C2 C 0.2710(3) 0.1642(5) 0.4728(2) 0.0352(13) Uani 1 1 d .
H2 H 0.2810 0.2010 0.5037 0.042 Uiso 1 1 calc R
C3 C 0.3173(3) 0.1305(4) 0.4562(2) 0.0330(13) Uani 1 1 d .
C4 C 0.3005(3) 0.0757(5) 0.4107(2) 0.0377(14) Uani 1 1 d .
H4 H 0.3309 0.0519 0.3978 0.045 Uiso 1 1 calc R
C5 C 0.2381(3) 0.0570(5) 0.3847(2) 0.0394(15) Uani 1 1 d .
H5 H 0.2265 0.0187 0.3544 0.047 Uiso 1 1 calc R
N2 N 0.5819(2) 0.3885(4) 0.7869(2) 0.0378(12) Uani 1 1 d .
C7 C 0.6206(4) 0.3813(9) 0.7611(4) 0.081(4) Uani 1 1 d .
H7 H 0.6601 0.4087 0.7761 0.097 Uiso 1 1 calc R
C8 C 0.6067(4) 0.3358(8) 0.7134(4) 0.079(3) Uani 1 1 d .
H8 H 0.6371 0.3291 0.6973 0.095 Uiso 1 1 calc R
C9 C 0.5489(3) 0.3005(5) 0.6895(2) 0.0364(14) Uani 1 1 d .
C10 C 0.5059(3) 0.3158(5) 0.7139(2) 0.0425(16) Uani 1 1 d .
H10 H 0.4642 0.2972 0.6974 0.051 Uiso 1 1 calc R
C11 C 0.5249(3) 0.3583(5) 0.7622(2) 0.0433(16) Uani 1 1 d .
H11 H 0.4954 0.3667 0.7792 0.052 Uiso 1 1 calc R
N3 N 0.7255(2) 0.0444(4) 0.44460(19) 0.0344(11) Uani 1 1 d .
C13 C 0.6649(3) 0.0283(5) 0.4181(3) 0.0389(14) Uani 1 1 d .
H13 H 0.6533 0.0027 0.3835 0.047 Uiso 1 1 calc R
C14 C 0.6199(3) 0.0470(5) 0.4382(2) 0.0364(13) Uani 1 1 d .
H14 H 0.5780 0.0343 0.4181 0.044 Uiso 1 1 calc R
C15 C 0.6357(3) 0.0848(4) 0.4884(2) 0.0327(12) Uani 1 1 d .
C16 C 0.6979(3) 0.1014(5) 0.5162(2) 0.0350(13) Uani 1 1 d .
H16 H 0.7106 0.1277 0.5506 0.042 Uiso 1 1 calc R
C17 C 0.7411(3) 0.0792(5) 0.4934(2) 0.0355(13) Uani 1 1 d .
H17 H 0.7835 0.0891 0.5132 0.043 Uiso 1 1 calc R
C6 C 0.3837(3) 0.1475(4) 0.4873(2) 0.0310(12) Uani 1 1 d .
N4 N 0.3945(2) 0.1893(4) 0.53397(18) 0.0322(11) Uani 1 1 d .
C19 C 0.4549(3) 0.2006(4) 0.5636(2) 0.0293(12) Uani 1 1 d .
N5 N 0.4704(2) 0.2432(4) 0.61144(19) 0.0333(11) Uani 1 1 d .
C12 C 0.5315(3) 0.2499(5) 0.6381(2) 0.0343(13) Uani 1 1 d .
N6 N 0.5789(2) 0.2202(4) 0.62552(19) 0.0347(11) Uani 1 1 d .
C20 C 0.5631(3) 0.1788(4) 0.5769(2) 0.0318(12) Uani 1 1 d .
N7 N 0.6080(2) 0.1489(4) 0.55901(19) 0.0325(11) Uani 1 1 d .
C18 C 0.5873(3) 0.1120(4) 0.5102(2) 0.0335(13) Uani 1 1 d .
N8 N 0.5290(2) 0.0985(4) 0.47740(19) 0.0323(11) Uani 1 1 d .
C21 C 0.4841(3) 0.1269(4) 0.4953(2) 0.0305(12) Uani 1 1 d .
N9 N 0.4242(2) 0.1158(4) 0.46549(19) 0.0341(11) Uani 1 1 d .
C22 C 0.5009(3) 0.1679(4) 0.5461(2) 0.0313(12) Uani 1 1 d .
O6 O 0.8542(2) 0.1028(4) 0.45092(18) 0.0466(12) Uani 1 1 d D
C56 C 0.9043(3) 0.0829(6) 0.4864(3) 0.0456(17) Uani 1 1 d D
N22 N 0.9448(3) 0.1455(4) 0.5106(2) 0.0436(14) Uani 1 1 d D
C58 C 0.9355(4) 0.2411(6) 0.4964(4) 0.066(2) Uani 1 1 d D
H58A H 0.9709 0.2763 0.5191 0.099 Uiso 1 1 calc R
H58B H 0.8978 0.2627 0.5014 0.099 Uiso 1 1 calc R
H58C H 0.9316 0.2489 0.4592 0.099 Uiso 1 1 calc R
C57 C 1.0035(4) 0.1229(7) 0.5513(3) 0.064(2) Uani 1 1 d .
H57A H 1.0269 0.1787 0.5645 0.097 Uiso 1 1 calc R
H57B H 1.0271 0.0831 0.5362 0.097 Uiso 1 1 calc R
H57C H 0.9961 0.0916 0.5807 0.097 Uiso 1 1 calc R
Zn2 Zn 0.78806(3) 0.01874(6) 0.40814(3) 0.0419(2) Uani 1 1 d .
I3 I 0.82380(2) -0.14615(4) 0.42258(2) 0.05324(15) Uani 1 1 d .
I4 I 0.74291(2) 0.08183(5) 0.313434(18) 0.06024(17) Uani 1 1 d .
N10 N 0.3444(2) 0.4843(4) 0.58324(19) 0.0319(11) Uani 1 1 d .
C23 C 0.3321(3) 0.4485(4) 0.5352(2) 0.0326(12) Uani 1 1 d .
H23 H 0.2901 0.4418 0.5133 0.039 Uiso 1 1 calc R
C24 C 0.3765(3) 0.4206(4) 0.5154(2) 0.0327(12) Uani 1 1 d .
H24 H 0.3651 0.3950 0.4809 0.039 Uiso 1 1 calc R
C25 C 0.4382(3) 0.4301(4) 0.5465(2) 0.0301(12) Uani 1 1 d .
C26 C 0.4528(3) 0.4681(5) 0.5968(2) 0.0332(13) Uani 1 1 d .
H26 H 0.4946 0.4757 0.6193 0.040 Uiso 1 1 calc R
C27 C 0.4050(3) 0.4946(5) 0.6134(2) 0.0330(12) Uani 1 1 d .
H27 H 0.4150 0.5212 0.6476 0.040 Uiso 1 1 calc R
N11 N 0.5007(2) 0.1481(4) 0.24650(18) 0.0332(11) Uani 1 1 d .
C29 C 0.5592(3) 0.1479(5) 0.2808(2) 0.0367(14) Uani 1 1 d .
H29 H 0.5894 0.1148 0.2717 0.044 Uiso 1 1 calc R
C30 C 0.5770(3) 0.1933(5) 0.3282(2) 0.0354(13) Uani 1 1 d .
H30 H 0.6189 0.1919 0.3511 0.042 Uiso 1 1 calc R
C31 C 0.5336(3) 0.2416(4) 0.3430(2) 0.0325(12) Uani 1 1 d .
C32 C 0.4740(3) 0.2449(5) 0.3070(2) 0.0406(15) Uani 1 1 d .
H32 H 0.4432 0.2787 0.3148 0.049 Uiso 1 1 calc R
C33 C 0.4595(3) 0.1983(5) 0.2594(2) 0.0391(15) Uani 1 1 d .
H33 H 0.4186 0.2021 0.2348 0.047 Uiso 1 1 calc R
N12 N 0.8838(2) 0.4094(4) 0.64564(19) 0.0322(11) Uani 1 1 d .
C35 C 0.8392(3) 0.4424(5) 0.6624(2) 0.0397(15) Uani 1 1 d .
H35 H 0.8510 0.4762 0.6945 0.048 Uiso 1 1 calc R
C36 C 0.7774(3) 0.4291(5) 0.6348(3) 0.0401(15) Uani 1 1 d .
H36 H 0.7472 0.4532 0.6478 0.048 Uiso 1 1 calc R
C37 C 0.7595(3) 0.3792(4) 0.5873(2) 0.0323(13) Uani 1 1 d .
C38 C 0.8053(3) 0.3434(5) 0.5716(2) 0.0379(14) Uani 1 1 d .
H38 H 0.7949 0.3075 0.5403 0.045 Uiso 1 1 calc R
C39 C 0.8666(3) 0.3595(5) 0.6013(3) 0.0382(14) Uani 1 1 d .
H39 H 0.8975 0.3342 0.5898 0.046 Uiso 1 1 calc R
C28 C 0.4889(3) 0.4005(4) 0.5277(2) 0.0294(12) Uani 1 1 d .
N13 N 0.4693(2) 0.3673(4) 0.47743(19) 0.0309(10) Uani 1 1 d .
C41 C 0.5152(2) 0.3407(4) 0.4604(2) 0.0294(12) Uani 1 1 d .
N14 N 0.5010(2) 0.3067(4) 0.41050(19) 0.0322(11) Uani 1 1 d .
C34 C 0.5490(2) 0.2831(4) 0.3967(2) 0.0315(12) Uani 1 1 d .
N15 N 0.6105(2) 0.2898(4) 0.42494(18) 0.0316(10) Uani 1 1 d .
C42 C 0.6246(3) 0.3235(4) 0.4752(2) 0.0297(12) Uani 1 1 d .
N16 N 0.6837(2) 0.3324(4) 0.50598(19) 0.0305(10) Uani 1 1 d .
C40 C 0.6928(3) 0.3669(4) 0.5544(2) 0.0299(12) Uani 1 1 d .
N17 N 0.6521(2) 0.3943(4) 0.57649(19) 0.0308(10) Uani 1 1 d .
C43 C 0.5921(2) 0.3854(4) 0.5448(2) 0.0274(11) Uani 1 1 d .
N18 N 0.5463(2) 0.4113(4) 0.56241(19) 0.0321(11) Uani 1 1 d .
C44 C 0.5772(2) 0.3491(4) 0.4936(2) 0.0293(12) Uani 1 1 d .
I5 I 0.53942(2) 0.09102(4) 0.124988(17) 0.04311(12) Uani 1 1 d .
I6 I 0.48006(2) -0.10001(4) 0.22070(2) 0.05604(15) Uani 1 1 d .
Zn3 Zn 0.27368(3) 0.52271(5) 0.61177(3) 0.03420(17) Uani 1 1 d .
Zn4 Zn 0.47510(3) 0.06010(5) 0.18375(3) 0.03284(16) Uani 1 1 d .
O1 O 0.20731(19) 0.5032(4) 0.53632(17) 0.0420(11) Uani 1 1 d D
C45 C 0.1563(3) 0.4675(5) 0.5297(3) 0.0399(14) Uani 1 1 d D
N19 N 0.1239(3) 0.4214(4) 0.4867(2) 0.0400(13) Uani 1 1 d D
C46 C 0.1479(4) 0.4025(6) 0.4447(3) 0.0515(18) Uani 1 1 d D
H46A H 0.1174 0.3678 0.4165 0.077 Uiso 1 1 calc R
H46B H 0.1861 0.3671 0.4589 0.077 Uiso 1 1 calc R
H46C H 0.1566 0.4599 0.4301 0.077 Uiso 1 1 calc R
C47 C 0.0658(4) 0.3789(6) 0.4822(3) 0.058(2) Uani 1 1 d .
H47A H 0.0488 0.3481 0.4478 0.087 Uiso 1 1 calc R
H47B H 0.0367 0.4255 0.4849 0.087 Uiso 1 1 calc R
H47C H 0.0725 0.3344 0.5108 0.087 Uiso 1 1 calc R
O2 O 0.19904(19) 0.5622(3) 0.63457(17) 0.0378(10) Uani 1 1 d .
C48 C 0.1970(3) 0.5836(5) 0.6786(3) 0.0439(16) Uani 1 1 d .
N20 N 0.1562(3) 0.6399(5) 0.6852(3) 0.0508(16) Uani 1 1 d .
C50 C 0.1081(4) 0.6796(7) 0.6416(4) 0.065(2) Uani 1 1 d .
H50A H 0.0829 0.7195 0.6550 0.098 Uiso 1 1 calc R
H50B H 0.0821 0.6313 0.6199 0.098 Uiso 1 1 calc R
H50C H 0.1263 0.7151 0.6199 0.098 Uiso 1 1 calc R
C49 C 0.1589(4) 0.6629(9) 0.7388(4) 0.079(3) Uani 1 1 d .
H49A H 0.1257 0.7056 0.7369 0.119 Uiso 1 1 calc R
H49B H 0.1988 0.6910 0.7583 0.119 Uiso 1 1 calc R
H49C H 0.1540 0.6075 0.7572 0.119 Uiso 1 1 calc R
O3 O 0.3352(2) 0.5349(4) 0.69196(19) 0.0515(13) Uani 1 1 d .
C51 C 0.3455(3) 0.6053(6) 0.7185(3) 0.0458(17) Uani 1 1 d .
N21 N 0.3790(3) 0.6078(5) 0.7694(2) 0.0436(14) Uani 1 1 d .
C52 C 0.4057(4) 0.5294(6) 0.8014(3) 0.061(2) Uani 1 1 d .
H52A H 0.4286 0.5488 0.8378 0.092 Uiso 1 1 calc R
H52B H 0.4338 0.4986 0.7867 0.092 Uiso 1 1 calc R
H52C H 0.3728 0.4874 0.8014 0.092 Uiso 1 1 calc R
C53 C 0.3901(4) 0.6950(6) 0.7980(3) 0.060(2) Uani 1 1 d .
H53A H 0.4158 0.6848 0.8352 0.090 Uiso 1 1 calc R
H53B H 0.3506 0.7216 0.7963 0.090 Uiso 1 1 calc R
H53C H 0.4113 0.7366 0.7817 0.090 Uiso 1 1 calc R
O4 O 0.2638(2) 0.3854(4) 0.62902(19) 0.0444(11) Uani 1 1 d .
C54 C 0.2442(4) 0.3572(5) 0.6713(3) 0.0466(16) Uani 1 1 d .
H54A H 0.2427 0.2906 0.6722 0.070 Uiso 1 1 calc R
H54B H 0.2030 0.3818 0.6658 0.070 Uiso 1 1 calc R
H54C H 0.2733 0.3797 0.7051 0.070 Uiso 1 1 calc R
O5 O 0.2888(2) 0.6608(4) 0.6028(2) 0.0473(12) Uani 1 1 d .
C55 C 0.2393(4) 0.7185(6) 0.5778(3) 0.0538(19) Uani 1 1 d .
H55A H 0.2546 0.7805 0.5770 0.081 Uiso 1 1 calc R
H55B H 0.2106 0.7181 0.5973 0.081 Uiso 1 1 calc R
H55C H 0.2179 0.6975 0.5414 0.081 Uiso 1 1 calc R
O7 O 0.3583(3) 0.2758(4) 0.6328(2) 0.0579(14) Uani 1 1 d .
C59 C 0.3521(4) 0.1852(7) 0.6389(4) 0.065(2) Uani 1 1 d .
H59A H 0.3907 0.1609 0.6641 0.097 Uiso 1 1 calc R
H59B H 0.3428 0.1548 0.6046 0.097 Uiso 1 1 calc R
H59C H 0.3185 0.1745 0.6524 0.097 Uiso 1 1 calc R
O8 O 0.3635(3) 0.3381(8) 0.3614(4) 0.124(4) Uani 1 1 d .
C60 C 0.3672(5) 0.4285(9) 0.3354(5) 0.092(4) Uani 1 1 d .
H60A H 0.3685 0.4781 0.3601 0.138 Uiso 1 1 calc R
H60B H 0.3309 0.4357 0.3032 0.138 Uiso 1 1 calc R
H60C H 0.4046 0.4300 0.3261 0.138 Uiso 1 1 calc R
O9 O 0.2617(5) 0.3501(7) 0.3927(4) 0.117(3) Uani 1 1 d .
C61 C 0.2142(6) 0.3163(8) 0.3448(5) 0.087(3) Uani 1 1 d .
H61A H 0.1789 0.2945 0.3536 0.131 Uiso 1 1 calc R
H61B H 0.2310 0.2661 0.3300 0.131 Uiso 1 1 calc R
H61C H 0.2009 0.3654 0.3187 0.131 Uiso 1 1 calc R
O10 O 0.7053(8) 0.145(2) 0.6878(8) 0.305(14) Uani 1 1 d .
C62 C 0.7436(8) 0.1939(17) 0.6767(13) 0.242(18) Uani 1 1 d .
H62A H 0.7328 0.2580 0.6778 0.362 Uiso 1 1 calc R
H62B H 0.7429 0.1787 0.6410 0.362 Uiso 1 1 calc R
H62C H 0.7849 0.1829 0.7025 0.362 Uiso 1 1 calc R
O11 O 0.5738(8) -0.0345(15) 0.6514(6) 0.270(11) Uani 1 1 d DU
C63 C 0.6250(11) -0.005(3) 0.6804(12) 0.52(2) Uani 1 1 d DU
N23 N 0.6751(9) -0.048(4) 0.7080(10) 0.48(2) Uani 1 1 d DU
C64 C 0.7412(6) -0.039(2) 0.7368(5) 0.202(12) Uani 1 1 d DU
H64A H 0.7581 -0.0986 0.7512 0.303 Uiso 1 1 calc R
H64B H 0.7483 0.0043 0.7660 0.303 Uiso 1 1 calc R
H64C H 0.7616 -0.0176 0.7126 0.303 Uiso 1 1 calc R
C65 C 0.6748(16) -0.152(3) 0.7065(15) 0.37(2) Uani 1 1 d DU
H65A H 0.6692 -0.1756 0.7386 0.553 Uiso 1 1 calc R
H65B H 0.7142 -0.1738 0.7050 0.553 Uiso 1 1 calc R
H65C H 0.6410 -0.1731 0.6752 0.553 Uiso 1 1 calc R

loop_
_atom_site_aniso_label
_atom_site_aniso_U_11
_atom_site_aniso_U_22
_atom_site_aniso_U_33
_atom_site_aniso_U_23
_atom_site_aniso_U_13
_atom_site_aniso_U_12
Zn1 0.0319(3) 0.0375(4) 0.0256(3) 0.0030(3) 0.0013(3) 0.0005(3)
I1 0.0361(2) 0.0488(3) 0.0331(2) -0.00210(17) 0.00566(16) 0.00415(17)
I2 0.0638(3) 0.0379(3) 0.0559(3) -0.0027(2) 0.0213(2) -0.0018(2)
N1 0.029(2) 0.039(3) 0.026(2) -0.000(2) 0.0004(18) 0.001(2)
C1 0.033(3) 0.039(4) 0.034(3) -0.003(2) 0.009(2) -0.000(2)
C2 0.032(3) 0.037(4) 0.034(3) -0.005(2) 0.008(2) -0.001(2)
C3 0.034(3) 0.036(4) 0.023(2) 0.003(2) 0.003(2) 0.001(2)
C4 0.032(3) 0.047(4) 0.029(3) -0.005(3) 0.005(2) 0.002(3)
C5 0.035(3) 0.046(4) 0.029(3) -0.003(3) -0.001(2) 0.007(3)
N2 0.032(3) 0.046(3) 0.029(2) -0.009(2) 0.002(2) -0.001(2)
C7 0.041(4) 0.140(10) 0.059(5) -0.059(6) 0.016(4) -0.021(5)
C8 0.047(5) 0.130(9) 0.061(5) -0.055(6) 0.020(4) -0.013(5)
C9 0.035(3) 0.044(4) 0.026(3) -0.003(2) 0.006(2) 0.002(3)
C10 0.035(3) 0.056(5) 0.031(3) -0.009(3) 0.004(2) 0.001(3)
C11 0.035(3) 0.064(5) 0.029(3) -0.012(3) 0.008(2) -0.004(3)
N3 0.033(3) 0.040(3) 0.029(2) -0.002(2) 0.0090(19) -0.001(2)
C13 0.034(3) 0.041(4) 0.037(3) -0.007(3) 0.007(2) 0.003(3)
C14 0.035(3) 0.034(4) 0.035(3) -0.003(2) 0.006(2) 0.001(2)
C15 0.038(3) 0.025(3) 0.032(3) 0.002(2) 0.008(2) 0.001(2)
C16 0.036(3) 0.039(4) 0.028(3) 0.002(2) 0.009(2) 0.002(2)
C17 0.030(3) 0.043(4) 0.031(3) -0.002(2) 0.007(2) -0.000(2)
C6 0.029(3) 0.034(3) 0.026(3) 0.002(2) 0.005(2) 0.000(2)
N4 0.033(2) 0.033(3) 0.027(2) 0.0010(19) 0.0056(19) 0.004(2)
C19 0.031(3) 0.026(3) 0.026(2) 0.001(2) 0.005(2) -0.001(2)
N5 0.033(2) 0.035(3) 0.028(2) -0.001(2) 0.0050(19) 0.003(2)
C12 0.031(3) 0.040(4) 0.026(3) 0.001(2) 0.001(2) 0.002(2)
N6 0.033(3) 0.037(3) 0.028(2) -0.004(2) 0.0042(19) 0.001(2)
C20 0.032(3) 0.031(3) 0.028(3) -0.001(2) 0.005(2) 0.003(2)
N7 0.035(3) 0.031(3) 0.030(2) -0.0024(19) 0.010(2) 0.001(2)
C18 0.036(3) 0.033(4) 0.029(3) 0.002(2) 0.008(2) 0.004(2)
N8 0.032(2) 0.035(3) 0.028(2) -0.0023(19) 0.0073(19) 0.002(2)
C21 0.031(3) 0.031(3) 0.027(3) 0.001(2) 0.007(2) 0.002(2)
N9 0.032(2) 0.038(3) 0.028(2) 0.000(2) 0.0046(19) 0.002(2)
C22 0.037(3) 0.030(3) 0.026(3) 0.001(2) 0.010(2) -0.001(2)
O6 0.032(2) 0.065(3) 0.034(2) -0.003(2) -0.0004(18) -0.003(2)
C56 0.029(3) 0.067(5) 0.036(3) -0.007(3) 0.006(2) -0.005(3)
N22 0.031(3) 0.062(4) 0.034(3) 0.001(3) 0.006(2) -0.007(2)
C58 0.046(4) 0.075(7) 0.064(5) -0.011(4) 0.005(4) -0.006(4)
C57 0.035(4) 0.086(7) 0.055(5) 0.002(4) -0.006(3) -0.012(4)
Zn2 0.0293(3) 0.0629(6) 0.0306(3) -0.0088(3) 0.0069(3) -0.0043(3)
I3 0.0386(2) 0.0657(4) 0.0541(3) -0.0174(2) 0.0146(2) 0.0014(2)
I4 0.0462(3) 0.1012(5) 0.0297(2) -0.0005(2) 0.00860(18) -0.0033(3)
N10 0.025(2) 0.035(3) 0.035(2) -0.003(2) 0.0095(19) -0.0011(19)
C23 0.025(3) 0.036(4) 0.034(3) -0.004(2) 0.006(2) 0.000(2)
C24 0.030(3) 0.031(3) 0.032(3) 0.000(2) 0.006(2) 0.002(2)
C25 0.027(3) 0.030(3) 0.031(3) 0.003(2) 0.007(2) 0.006(2)
C26 0.026(3) 0.041(4) 0.031(3) 0.001(2) 0.007(2) 0.002(2)
C27 0.024(3) 0.039(4) 0.033(3) -0.002(2) 0.006(2) 0.001(2)
N11 0.029(2) 0.041(3) 0.024(2) -0.0003(19) 0.0028(18) 0.004(2)
C29 0.027(3) 0.048(4) 0.032(3) -0.000(3) 0.006(2) 0.002(2)
C30 0.026(3) 0.044(4) 0.029(3) -0.000(2) 0.001(2) 0.004(2)
C31 0.029(3) 0.035(4) 0.030(3) 0.003(2) 0.005(2) 0.002(2)
C32 0.032(3) 0.054(4) 0.030(3) -0.004(3) 0.004(2) 0.013(3)
C33 0.027(3) 0.051(4) 0.031(3) -0.003(3) 0.002(2) 0.007(3)
N12 0.020(2) 0.039(3) 0.032(2) -0.003(2) 0.0026(18) -0.0005(19)
C35 0.024(3) 0.057(4) 0.035(3) -0.012(3) 0.006(2) -0.001(3)
C36 0.025(3) 0.055(4) 0.036(3) -0.007(3) 0.005(2) -0.001(3)
C37 0.025(3) 0.037(4) 0.030(3) 0.006(2) 0.004(2) 0.002(2)
C38 0.029(3) 0.042(4) 0.037(3) -0.010(3) 0.004(2) 0.000(2)
C39 0.028(3) 0.043(4) 0.038(3) -0.007(3) 0.004(2) -0.001(2)
C28 0.027(3) 0.031(3) 0.028(3) 0.002(2) 0.007(2) 0.004(2)
N13 0.024(2) 0.035(3) 0.029(2) -0.0018(19) 0.0041(18) 0.0010(19)
C41 0.021(2) 0.033(3) 0.030(3) 0.001(2) 0.005(2) 0.003(2)
N14 0.026(2) 0.038(3) 0.029(2) 0.003(2) 0.0052(18) 0.002(2)
C34 0.023(2) 0.037(4) 0.029(3) 0.004(2) 0.002(2) 0.003(2)
N15 0.027(2) 0.038(3) 0.025(2) 0.0006(19) 0.0027(18) 0.002(2)
C42 0.028(3) 0.032(3) 0.026(2) 0.003(2) 0.005(2) 0.002(2)
N16 0.024(2) 0.035(3) 0.030(2) 0.0029(19) 0.0057(18) -0.0007(19)
C40 0.023(3) 0.036(3) 0.027(3) 0.001(2) 0.005(2) 0.003(2)
N17 0.023(2) 0.036(3) 0.029(2) 0.0026(19) 0.0032(18) 0.0011(19)
C43 0.021(2) 0.031(3) 0.029(3) 0.002(2) 0.007(2) 0.003(2)
N18 0.025(2) 0.034(3) 0.032(2) 0.001(2) 0.0032(18) -0.0010(19)
C44 0.022(2) 0.030(3) 0.031(3) 0.004(2) 0.003(2) -0.002(2)
I5 0.0351(2) 0.0575(3) 0.0372(2) -0.00087(18) 0.01315(16) 0.00271(18)
I6 0.0424(3) 0.0492(3) 0.0699(3) 0.0191(2) 0.0112(2) 0.0061(2)
Zn3 0.0258(3) 0.0424(5) 0.0319(3) -0.0045(3) 0.0070(3) -0.0003(3)
Zn4 0.0243(3) 0.0398(4) 0.0288(3) -0.0007(3) 0.0022(2) 0.0014(3)
O1 0.0234(19) 0.066(3) 0.032(2) -0.005(2) 0.0028(16) -0.001(2)
C45 0.037(3) 0.043(4) 0.035(3) -0.002(3) 0.007(2) 0.000(3)
N19 0.036(3) 0.047(4) 0.031(2) -0.000(2) 0.004(2) -0.003(2)
C46 0.052(4) 0.067(5) 0.033(3) -0.002(3) 0.013(3) 0.001(4)
C47 0.056(5) 0.060(5) 0.055(4) -0.012(4) 0.015(4) -0.023(4)
O2 0.031(2) 0.048(3) 0.038(2) 0.0018(19) 0.0164(17) 0.0065(19)
C48 0.038(3) 0.050(5) 0.046(4) -0.005(3) 0.017(3) -0.003(3)
N20 0.031(3) 0.065(5) 0.055(4) -0.021(3) 0.012(3) 0.000(3)
C50 0.056(5) 0.071(6) 0.066(5) 0.006(4) 0.019(4) 0.012(4)
C49 0.056(5) 0.116(9) 0.066(6) -0.030(6) 0.022(4) 0.003(5)
O3 0.036(2) 0.071(4) 0.042(3) -0.015(2) 0.006(2) -0.001(2)
C51 0.034(3) 0.068(5) 0.035(3) -0.006(3) 0.011(3) -0.003(3)
N21 0.034(3) 0.062(4) 0.029(3) -0.001(2) 0.004(2) -0.003(3)
C52 0.053(5) 0.055(5) 0.058(5) 0.005(4) -0.003(4) 0.001(4)
C53 0.069(5) 0.058(6) 0.051(4) -0.004(4) 0.019(4) -0.010(4)
O4 0.040(2) 0.053(3) 0.044(3) 0.006(2) 0.019(2) 0.004(2)
C54 0.052(4) 0.046(5) 0.049(4) 0.003(3) 0.027(3) -0.001(3)
O5 0.040(3) 0.051(3) 0.051(3) -0.005(2) 0.016(2) 0.002(2)
C55 0.048(4) 0.057(5) 0.055(4) 0.014(4) 0.015(3) 0.011(3)
O7 0.063(3) 0.056(4) 0.061(3) 0.002(3) 0.028(3) 0.013(3)
C59 0.053(5) 0.077(7) 0.064(5) 0.006(4) 0.021(4) -0.008(4)
O8 0.046(4) 0.167(10) 0.122(7) 0.001(7) -0.015(4) -0.003(5)
C60 0.061(6) 0.105(10) 0.086(8) -0.031(7) -0.006(5) 0.018(6)
O9 0.154(9) 0.107(7) 0.078(5) 0.016(5) 0.025(6) -0.008(6)
C61 0.104(9) 0.077(8) 0.094(8) 0.014(6) 0.050(7) 0.007(6)
O10 0.131(14) 0.50(4) 0.215(19) 0.12(2) -0.031(13) 0.007(19)
C62 0.094(12) 0.20(2) 0.48(5) 0.17(3) 0.16(2) 0.078(14)
O11 0.25(2) 0.35(2) 0.161(13) 0.074(15) 0.015(13) -0.168(18)
C63 0.58(4) 0.61(4) 0.43(4) 0.06(4) 0.23(4) 0.02(4)
N23 0.55(4) 0.64(4) 0.34(3) 0.06(4) 0.27(3) 0.00(4)
C64 0.056(7) 0.49(4) 0.051(6) -0.039(13) 0.010(5) 0.044(14)
C65 0.45(5) 0.37(5) 0.40(4) -0.05(4) 0.31(4) -0.09(4)

loop_
_atom_type_symbol
_atom_type_description
_atom_type_scat_dispersion_real
_atom_type_scat_dispersion_imag
_atom_type_scat_source
C C 0.0036 0.0018 'International Tables Vol C Tables 4.2.6.8 and 6.1.1.4'
H H 0.0000 0.0000 'International Tables Vol C Tables 4.2.6.8 and 6.1.1.4'
I I -0.3619 1.9974 'International Tables Vol C Tables 4.2.6.8 and 6.1.1.4'
N N 0.0071 0.0037 'International Tables Vol C Tables 4.2.6.8 and 6.1.1.4'
O O 0.0123 0.0068 'International Tables Vol C Tables 4.2.6.8 and 6.1.1.4'
Zn Zn 0.2522 1.5759 'International Tables Vol C Tables 4.2.6.8 and 6.1.1.4'

loop_
_geom_angle_atom_site_label_1
_geom_angle_atom_site_label_2
_geom_angle_atom_site_label_3
_geom_angle
_geom_angle_site_symmetry_1
_geom_angle_site_symmetry_3
N1 Zn1 N2 105.2(2) . 4_565
N1 Zn1 I2 107.25(16) . .
N2 Zn1 I2 110.65(17) 4_565 .
N1 Zn1 I1 109.86(16) . .
N2 Zn1 I1 106.99(17) 4_565 .
I2 Zn1 I1 116.38(3) . .
C5 N1 C1 118.7(5) . .
C5 N1 Zn1 119.4(4) . .
C1 N1 Zn1 121.8(4) . .
N1 C1 C2 122.2(6) . .
C1 C2 C3 119.7(6) . .
C2 C3 C4 118.4(6) . .
C2 C3 C6 121.4(5) . .
C4 C3 C6 120.1(6) . .
C5 C4 C3 118.2(6) . .
N1 C5 C4 122.8(6) . .
C7 N2 C11 116.7(6) . .
C7 N2 Zn1 124.2(5) . 4_666
C11 N2 Zn1 119.1(5) . 4_666
N2 C7 C8 123.2(8) . .
C9 C8 C7 119.6(8) . .
C8 C9 C10 117.4(6) . .
C8 C9 C12 121.8(6) . .
C10 C9 C12 120.8(6) . .
C11 C10 C9 118.5(6) . .
N2 C11 C10 124.1(7) . .
C17 N3 C13 117.3(6) . .
C17 N3 Zn2 123.3(4) . .
C13 N3 Zn2 119.4(4) . .
N3 C13 C14 123.4(6) . .
C13 C14 C15 119.4(6) . .
C14 C15 C16 117.8(6) . .
C14 C15 C18 120.8(6) . .
C16 C15 C18 121.3(5) . .
C17 C16 C15 119.5(6) . .
N3 C17 C16 122.5(6) . .
N4 C6 N9 129.3(5) . .
N4 C6 C3 114.9(5) . .
N9 C6 C3 115.8(5) . .
C6 N4 C19 115.1(5) . .
N4 C19 N5 119.3(5) . .
N4 C19 C22 120.7(5) . .
N5 C19 C22 120.0(5) . .
C12 N5 C19 114.7(5) . .
N6 C12 N5 130.3(6) . .
N6 C12 C9 114.8(5) . .
N5 C12 C9 115.0(6) . .
C12 N6 C20 114.8(5) . .
N7 C20 N6 119.8(5) . .
N7 C20 C22 120.6(5) . .
N6 C20 C22 119.6(6) . .
C18 N7 C20 114.8(5) . .
N7 C18 N8 129.4(6) . .
N7 C18 C15 115.7(5) . .
N8 C18 C15 114.9(5) . .
C18 N8 C21 116.1(5) . .
N9 C21 N8 120.5(5) . .
N9 C21 C22 120.3(6) . .
N8 C21 C22 119.1(5) . .
C21 N9 C6 115.2(5) . .
C19 C22 C20 120.7(5) . .
C19 C22 C21 119.3(5) . .
C20 C22 C21 120.0(6) . .
C56 O6 Zn2 128.0(5) . .
O6 C56 N22 121.7(7) . .
C56 N22 C58 122.3(6) . .
C56 N22 C57 122.0(7) . .
C58 N22 C57 115.6(6) . .
O6 Zn2 N3 97.9(2) . .
O6 Zn2 I3 111.11(15) . .
N3 Zn2 I3 110.39(16) . .
O6 Zn2 I4 108.27(15) . .
N3 Zn2 I4 107.33(14) . .
I3 Zn2 I4 119.59(3) . .
C23 N10 C27 116.7(5) . .
C23 N10 Zn3 121.9(4) . .
C27 N10 Zn3 121.4(4) . .
N10 C23 C24 124.0(5) . .
C23 C24 C25 119.2(6) . .
C24 C25 C26 118.5(6) . .
C24 C25 C28 122.0(5) . .
C26 C25 C28 119.6(5) . .
C27 C26 C25 118.4(5) . .
N10 C27 C26 123.3(5) . .
C33 N11 C29 117.3(5) . .
C33 N11 Zn4 122.3(4) . .
C29 N11 Zn4 119.8(4) . .
N11 C29 C30 122.8(6) . .
C29 C30 C31 120.0(5) . .
C32 C31 C30 117.4(5) . .
C32 C31 C34 120.4(6) . .
C30 C31 C34 122.1(5) . .
C31 C32 C33 119.3(6) . .
N11 C33 C32 123.1(5) . .
C39 N12 C35 118.0(5) . .
C39 N12 Zn4 120.0(4) . 4_666
C35 N12 Zn4 121.9(4) . 4_666
N12 C35 C36 122.7(6) . .
C35 C36 C37 119.1(6) . .
C38 C37 C36 117.7(5) . .
C38 C37 C40 121.1(5) . .
C36 C37 C40 121.2(6) . .
C37 C38 C39 120.1(6) . .
N12 C39 C38 122.3(6) . .
N18 C28 N13 129.9(6) . .
N18 C28 C25 115.7(5) . .
N13 C28 C25 114.4(5) . .
C41 N13 C28 114.4(5) . .
N13 C41 N14 119.5(5) . .
N13 C41 C44 120.5(5) . .
N14 C41 C44 120.0(5) . .
C34 N14 C41 115.6(5) . .
N14 C34 N15 129.3(5) . .
N14 C34 C31 115.8(5) . .
N15 C34 C31 114.8(5) . .
C34 N15 C42 114.9(5) . .
N16 C42 N15 119.3(5) . .
N16 C42 C44 120.8(5) . .
N15 C42 C44 119.9(5) . .
C42 N16 C40 114.8(5) . .
N17 C40 N16 130.3(5) . .
N17 C40 C37 116.0(5) . .
N16 C40 C37 113.7(5) . .
C40 N17 C43 114.5(5) . .
N18 C43 N17 120.3(5) . .
N18 C43 C44 119.8(5) . .
N17 C43 C44 119.9(5) . .
C28 N18 C43 115.3(5) . .
C43 C44 C42 119.7(5) . .
C43 C44 C41 120.1(5) . .
C42 C44 C41 120.1(5) . .
O5 Zn3 O1 96.8(2) . .
O5 Zn3 O4 174.2(2) . .
O1 Zn3 O4 89.0(2) . .
O5 Zn3 O2 87.31(19) . .
O1 Zn3 O2 85.48(18) . .
O4 Zn3 O2 92.16(19) . .
O5 Zn3 N10 92.0(2) . .
O1 Zn3 N10 90.61(18) . .
O4 Zn3 N10 88.9(2) . .
O2 Zn3 N10 175.93(18) . .
O5 Zn3 O3 87.4(2) . .
O1 Zn3 O3 174.0(2) . .
O4 Zn3 O3 86.8(2) . .
O2 Zn3 O3 90.47(19) . .
N10 Zn3 O3 93.52(19) . .
N11 Zn4 N12 103.0(2) . 4_565
N11 Zn4 I6 107.68(15) . .
N12 Zn4 I6 107.23(15) 4_565 .
N11 Zn4 I5 109.46(16) . .
N12 Zn4 I5 111.83(15) 4_565 .
I6 Zn4 I5 116.67(3) . .
C45 O1 Zn3 122.3(4) . .
O1 C45 N19 124.1(6) . .
C45 N19 C47 121.3(6) . .
C45 N19 C46 121.7(6) . .
C47 N19 C46 116.7(6) . .
C48 O2 Zn3 131.0(4) . .
O2 C48 N20 123.8(7) . .
C48 N20 C50 122.4(7) . .
C48 N20 C49 119.6(7) . .
C50 N20 C49 118.0(7) . .
C51 O3 Zn3 125.5(5) . .
O3 C51 N21 123.4(8) . .
C51 N21 C52 124.9(7) . .
C51 N21 C53 120.0(7) . .
C52 N21 C53 115.1(6) . .
C54 O4 Zn3 123.0(5) . .
C55 O5 Zn3 120.3(5) . .
O11 C63 N23 130(3) . .
C63 N23 C64 145(4) . .
C63 N23 C65 118(3) . .
C64 N23 C65 95(3) . .

loop_
_geom_bond_atom_site_label_1
_geom_bond_atom_site_label_2
_geom_bond_distance
_geom_bond_site_symmetry_2
Zn1 N1 2.046(5) .
Zn1 N2 2.062(5) 4_565
Zn1 I2 2.5583(9) .
Zn1 I1 2.5828(9) .
N1 C5 1.340(9) .
N1 C1 1.344(8) .
C1 C2 1.382(8) .
C2 C3 1.388(9) .
C3 C4 1.404(8) .
C3 C6 1.490(8) .
C4 C5 1.395(9) .
N2 C7 1.315(11) .
N2 C11 1.329(8) .
N2 Zn1 2.062(5) 4_666
C7 C8 1.382(11) .
C8 C9 1.368(10) .
C9 C10 1.388(9) .
C9 C12 1.496(8) .
C10 C11 1.369(9) .
N3 C17 1.337(8) .
N3 C13 1.354(8) .
N3 Zn2 2.046(5) .
C13 C14 1.359(9) .
C14 C15 1.386(8) .
C15 C16 1.392(9) .
C15 C18 1.489(9) .
C16 C17 1.381(9) .
C6 N4 1.341(8) .
C6 N9 1.350(8) .
N4 C19 1.356(7) .
C19 N5 1.361(7) .
C19 C22 1.391(9) .
N5 C12 1.347(7) .
C12 N6 1.329(8) .
N6 C20 1.372(7) .
C20 N7 1.361(8) .
C20 C22 1.397(8) .
N7 C18 1.343(8) .
C18 N8 1.345(8) .
N8 C21 1.355(8) .
C21 N9 1.347(7) .
C21 C22 1.416(8) .
O6 C56 1.253(7) .
O6 Zn2 1.991(5) .
C56 N22 1.313(9) .
N22 C58 1.454(11) .
N22 C57 1.455(9) .
Zn2 I3 2.5484(11) .
Zn2 I4 2.5657(9) .
N10 C23 1.331(8) .
N10 C27 1.361(7) .
N10 Zn3 2.112(5) .
C23 C24 1.374(9) .
C24 C25 1.387(8) .
C25 C26 1.392(8) .
C25 C28 1.495(8) .
C26 C27 1.385(8) .
N11 C33 1.344(8) .
N11 C29 1.345(7) .
N11 Zn4 2.044(5) .
C29 C30 1.370(9) .
C30 C31 1.396(9) .
C31 C32 1.382(8) .
C31 C34 1.491(8) .
C32 C33 1.385(9) .
N12 C39 1.337(8) .
N12 C35 1.352(8) .
N12 Zn4 2.051(5) 4_666
C35 C36 1.375(8) .
C36 C37 1.404(9) .
C37 C38 1.377(9) .
C37 C40 1.497(7) .
C38 C39 1.383(8) .
C28 N18 1.340(7) .
C28 N13 1.358(7) .
N13 C41 1.352(8) .
C41 N14 1.361(7) .
C41 C44 1.408(7) .
N14 C34 1.335(8) .
C34 N15 1.363(7) .
N15 C42 1.367(7) .
C42 N16 1.334(7) .
C42 C44 1.403(8) .
N16 C40 1.343(7) .
C40 N17 1.339(8) .
N17 C43 1.360(7) .
C43 N18 1.357(8) .
C43 C44 1.402(8) .
I5 Zn4 2.5607(9) .
I6 Zn4 2.5433(9) .
Zn3 O5 2.090(6) .
Zn3 O1 2.094(4) .
Zn3 O4 2.102(5) .
Zn3 O2 2.105(4) .
Zn3 O3 2.137(5) .
Zn4 N12 2.051(5) 4_565
O1 C45 1.246(8) .
C45 N19 1.323(8) .
N19 C47 1.450(10) .
N19 C46 1.451(9) .
O2 C48 1.242(8) .
C48 N20 1.314(9) .
N20 C50 1.429(10) .
N20 C49 1.461(11) .
O3 C51 1.231(9) .
C51 N21 1.317(8) .
N21 C52 1.444(10) .
N21 C53 1.472(11) .
O4 C54 1.426(8) .
O5 C55 1.397(9) .
O7 C59 1.356(11) .
O8 C60 1.518(16) .
O9 C61 1.458(14) .
O10 C62 1.25(3) .
O11 C63 1.248(18) .
C63 N23 1.30(2) .
N23 C64 1.460(18) .
N23 C65 1.53(6) .
